data_4072040
loop_
_publ_author_name
'Ge, Shaozhong'
'Meetsma, Auke'
'Hessen, Bart'

_publ_section_related_literature
;
;
_publ_section_title
;
 Neutral and Cationic Rare Earth Metal Alkyl and Benzyl Compounds with the
 1,4,6-Trimethyl-6-pyrrolidin-1-yl-1,4-diazepane Ligand and Their
 Performance in the Catalytic Hydroamination/Cyclization of Aminoalkenes
;
_journal_issue 20
_journal_name_full Organometallics
_journal_page_first 5339
_journal_paper_doi 10.1021/om8005382
_journal_volume 27
_journal_year 2008
_chemical_compound_source 'see text'
_chemical_formula_moiety 'C33 H46 N3 Sc, C4 H8 O'
_chemical_formula_sum 'C37 H54 N3 O Sc'
_chemical_formula_weight 601.81
_chemical_name_systematic ?
_space_group_IT_number 2
_symmetry_cell_setting triclinic
_symmetry_Int_Tables_number 2
_symmetry_space_group_name_Hall '-P 1'
_symmetry_space_group_name_H-M 'P -1'
_atom_sites_solution_hydrogens geom
_atom_sites_solution_primary heavy
_atom_sites_solution_secondary direct
_audit_creation_date '2007-08-15  09:09:19'
_audit_creation_method
;
 PLATON <TABLE ACC> option    (version :: 250307)
 SHELXL97-2 & Manual Editing 
;
_audit_update_record
;
?

2008-05-15 # Formatted by publCIF
;
_cell_angle_alpha 100.6527(16)
_cell_angle_beta 96.5794(17)
_cell_angle_gamma 106.2471(16)
_cell_formula_units_Z 2
_cell_length_a 9.5975(9)
_cell_length_b 9.7793(9)
_cell_length_c 18.7475(18)
_cell_measurement_reflns_used 3429
_cell_measurement_temperature 100(1)
_cell_measurement_theta_max 27.52
_cell_measurement_theta_min 2.63
_cell_volume 1634.2(3)
_computing_cell_refinement 'SAINT-Plus (Bruker, 2006)'
_computing_data_collection 'SMART (Bruker, 2006)'
_computing_data_reduction 'SAINT-Plus (Bruker, 2006)'
_computing_molecular_graphics
;
 PLATON (Spek, 2003)
 PLUTO (Meetsma, 2007) 
;
_computing_publication_material 'PLATON (Spek, 2003)'
_computing_structure_refinement 'SHELXL-97 (Sheldrick, 1997)'
_computing_structure_solution
;
 DIRDIF-99 (Beurskens et al., 1999)
;
_diffrn_ambient_temperature 100(1)
_diffrn_detector_area_resol_mean 66.06
_diffrn_measured_fraction_theta_full 0.976
_diffrn_measured_fraction_theta_max 0.966
_diffrn_measurement_device_type
;
  Bruker Smart Apex; CCD area detector 
;
_diffrn_measurement_method '\f and \w scans'
_diffrn_radiation_detector
;
  CCD area-detector
;
_diffrn_radiation_monochromator 'parallel mounted graphite'
_diffrn_radiation_source 'fine focus sealed Siemens Mo tube '
_diffrn_radiation_type MoK\a
_diffrn_radiation_wavelength 0.71073
_diffrn_reflns_av_R_equivalents 0.0291
_diffrn_reflns_av_sigmaI/netI 0.0539
_diffrn_reflns_limit_h_max 12
_diffrn_reflns_limit_h_min -12
_diffrn_reflns_limit_k_max 12
_diffrn_reflns_limit_k_min -12
_diffrn_reflns_limit_l_max 23
_diffrn_reflns_limit_l_min -23
_diffrn_reflns_number 12995
_diffrn_reflns_reduction_process
;
 Intensity data were corrected for Lorentz and polarization
  effects, decay and absorption and reduced to F~o~^2^
  using SAINT-Plus & SADABS (Bruker, 2006).
;
_diffrn_reflns_theta_full 25.00
_diffrn_reflns_theta_max 26.73
_diffrn_reflns_theta_min 2.63
_diffrn_standards_decay_% 0
_diffrn_standards_number 0
_exptl_absorpt_coefficient_mu 0.258
_exptl_absorpt_correction_T_max 0.9623
_exptl_absorpt_correction_T_min 0.9059
_exptl_absorpt_correction_type multi-scan
_exptl_absorpt_process_details '(SADABS, (Bruker, 2006))'
_exptl_crystal_colour colorless
_exptl_crystal_density_diffrn 1.223
_exptl_crystal_density_method 'not measured'
_exptl_crystal_description block
_exptl_crystal_F_000 652
_exptl_crystal_size_max 0.34
_exptl_crystal_size_mid 0.31
_exptl_crystal_size_min 0.15
_refine_diff_density_max 0.438
_refine_diff_density_min -0.399
_refine_diff_density_rms 0.065
_refine_ls_extinction_method none
_refine_ls_goodness_of_fit_ref 1.042
_refine_ls_hydrogen_treatment constr
_refine_ls_matrix_type full
_refine_ls_number_parameters 382
_refine_ls_number_reflns 6707
_refine_ls_number_restraints 0
_refine_ls_restrained_S_all 1.042
_refine_ls_R_factor_all 0.0687
_refine_ls_R_factor_gt 0.0471
_refine_ls_shift/su_max 0.000
_refine_ls_shift/su_mean 0.000
_refine_ls_structure_factor_coef Fsqd
_refine_ls_weighting_details 'calc w=1/[\s^2^(Fo^2^)+(0.0722P)^2^+0.0P] where P=(Fo^2^+2Fc^2^)/3'
_refine_ls_weighting_scheme calc
_refine_ls_wR_factor_gt 0.1173
_refine_ls_wR_factor_ref 0.1258
_reflns_number_gt 4965
_reflns_number_total 6707
_reflns_threshold_expression I>2\s(I)
_cod_data_source_file om8005382_si_004.cif
_cod_data_source_block DATNAM
_cod_depositor_comments
;
The following automatic conversions were performed:

'_symmetry_cell_setting' value 'Triclinic' changed to 'triclinic'
according to /home/saulius/struct/CIF-dictionaries/cif_core.dic
dictionary named 'cif_core.dic' version 2.4.1 from 2010-06-29.

Automatic conversion script
Id: cif_fix_values 1715 2011-07-08 13:25:40Z adriana 
;
_cod_database_code 4072040
_vrn_publ_code_frame_time_sec 10.0
_vrn_publ_code_meas_time_hour 7.9

loop_
_symmetry_equiv_pos_site_id
_symmetry_equiv_pos_as_xyz
1 x,y,z
2 -x,-y,-z

loop_
_atom_site_aniso_label
_atom_site_aniso_U_11
_atom_site_aniso_U_22
_atom_site_aniso_U_33
_atom_site_aniso_U_23
_atom_site_aniso_U_13
_atom_site_aniso_U_12
Sc 0.0161(2) 0.0143(2) 0.0164(2) 0.0036(1) 0.0038(2) 0.0048(2)
N1 0.0205(10) 0.0168(8) 0.0165(8) 0.0033(7) 0.0030(7) 0.0065(7)
N2 0.0188(10) 0.0165(8) 0.0198(9) 0.0026(7) 0.0039(7) 0.0040(7)
N3 0.0177(10) 0.0143(8) 0.0169(8) 0.0030(7) 0.0039(7) 0.0042(7)
C1 0.0244(13) 0.0249(11) 0.0279(12) 0.0092(9) 0.0115(10) 0.0080(10)
C2 0.0212(12) 0.0221(11) 0.0168(10) 0.0005(8) 0.0024(9) 0.0085(9)
C3 0.0223(12) 0.0173(10) 0.0184(10) -0.0019(8) 0.0002(9) 0.0062(9)
C4 0.0250(13) 0.0152(10) 0.0360(13) 0.0030(9) 0.0099(10) 0.0013(9)
C5 0.0309(13) 0.0169(10) 0.0178(10) 0.0046(8) 0.0019(9) 0.0092(9)
C6 0.0233(12) 0.0169(10) 0.0171(10) 0.0015(8) 0.0000(9) 0.0103(9)
C7 0.0337(14) 0.0259(12) 0.0245(11) 0.0001(9) -0.0028(10) 0.0167(11)
C8 0.0200(12) 0.0229(11) 0.0179(10) 0.0005(8) 0.0014(9) 0.0093(9)
C9 0.0230(12) 0.0180(10) 0.0181(10) 0.0058(8) 0.0046(9) 0.0055(9)
C10 0.0292(13) 0.0212(11) 0.0181(10) 0.0039(8) 0.0070(9) 0.0083(9)
C11 0.0276(13) 0.0182(10) 0.0166(10) 0.0017(8) 0.0004(9) 0.0064(9)
C12 0.0173(12) 0.0156(10) 0.0202(10) 0.0027(8) 0.0014(9) 0.0046(9)
C13 0.0179(12) 0.0198(10) 0.0235(11) 0.0064(8) 0.0041(9) 0.0051(9)
C14 0.0120(11) 0.0184(10) 0.0228(10) 0.0054(8) 0.0060(9) 0.0019(8)
C15 0.0206(12) 0.0258(11) 0.0226(11) 0.0081(9) 0.0076(9) 0.0077(9)
C16 0.0220(13) 0.0244(11) 0.0250(11) -0.0006(9) 0.0059(10) 0.0053(9)
C17 0.0212(12) 0.0172(10) 0.0330(12) 0.0026(9) 0.0085(10) 0.0062(9)
C18 0.0157(12) 0.0254(11) 0.0284(11) 0.0101(9) 0.0062(9) 0.0082(9)
C19 0.0122(11) 0.0213(10) 0.0209(10) 0.0021(8) 0.0044(9) 0.0018(8)
C20 0.0196(12) 0.0178(10) 0.0180(10) 0.0046(8) 0.0038(9) 0.0059(9)
C21 0.0193(12) 0.0113(9) 0.0205(10) 0.0023(8) 0.0039(9) 0.0077(8)
C22 0.0221(12) 0.0165(10) 0.0197(10) 0.0047(8) 0.0042(9) 0.0075(9)
C23 0.0205(12) 0.0180(10) 0.0283(11) 0.0046(9) 0.0038(10) 0.0059(9)
C24 0.0264(13) 0.0222(11) 0.0305(12) 0.0097(9) 0.0133(11) 0.0073(10)
C25 0.0328(14) 0.0191(10) 0.0188(10) 0.0044(8) 0.0059(10) 0.0085(10)
C26 0.0206(12) 0.0164(10) 0.0219(11) 0.0013(8) 0.0004(9) 0.0063(9)
C27 0.0179(12) 0.0205(10) 0.0211(10) 0.0059(8) 0.0034(9) 0.0068(9)
C28 0.0213(12) 0.0185(10) 0.0186(10) 0.0077(8) 0.0012(9) 0.0075(9)
C29 0.0208(12) 0.0266(11) 0.0191(10) 0.0082(9) 0.0026(9) 0.0102(9)
C30 0.0320(14) 0.0290(12) 0.0183(11) 0.0049(9) 0.0025(10) 0.0138(10)
C31 0.0302(14) 0.0248(12) 0.0250(12) 0.0032(9) -0.0056(10) 0.0033(10)
C32 0.0229(13) 0.0281(12) 0.0289(12) 0.0109(10) 0.0013(10) 0.0019(10)
C33 0.0235(13) 0.0260(11) 0.0177(10) 0.0078(9) 0.0033(9) 0.0083(10)
O1 0.0488(12) 0.0323(9) 0.0257(9) 0.0084(7) 0.0082(8) 0.0096(8)
C34 0.0362(16) 0.0395(14) 0.0288(13) 0.0068(11) -0.0013(11) 0.0073(12)
C35 0.0428(17) 0.0448(15) 0.0314(13) -0.0004(11) 0.0067(12) 0.0146(13)
C36 0.0317(15) 0.0385(13) 0.0281(12) 0.0144(10) 0.0076(11) 0.0147(11)
C37 0.0621(19) 0.0291(13) 0.0351(14) 0.0091(11) 0.0182(13) 0.0157(13)

loop_
_atom_site_label
_atom_site_type_symbol
_atom_site_thermal_displace_type
_atom_site_fract_x
_atom_site_fract_y
_atom_site_fract_z
_atom_site_occupancy
_atom_site_U_iso_or_equiv
Sc Sc Uani 0.07715(4) 0.07080(4) 0.28722(2) 1.000 0.0155(1)
N1 N Uani 0.27095(19) 0.00422(17) 0.23023(9) 1.000 0.0179(5)
N2 N Uani 0.05213(19) -0.18739(17) 0.27502(9) 1.000 0.0188(5)
N3 N Uani 0.26168(18) 0.05747(16) 0.38534(9) 1.000 0.0165(5)
C1 C Uani 0.3565(2) 0.1150(2) 0.19414(12) 1.000 0.0246(7)
C2 C Uani 0.1920(2) -0.1303(2) 0.17211(11) 1.000 0.0203(6)
C3 C Uani 0.0694(2) -0.2383(2) 0.19722(11) 1.000 0.0204(6)
C4 C Uani -0.0904(3) -0.2831(2) 0.28511(12) 1.000 0.0264(7)
C5 C Uani 0.1722(2) -0.2049(2) 0.32735(11) 1.000 0.0216(6)
C6 C Uani 0.3092(2) -0.0702(2) 0.35038(11) 1.000 0.0189(6)
C7 C Uani 0.4241(3) -0.1069(2) 0.40103(12) 1.000 0.0279(7)
C8 C Uani 0.3754(2) -0.0303(2) 0.28416(11) 1.000 0.0204(6)
C9 C Uani 0.2015(2) 0.0409(2) 0.45426(11) 1.000 0.0196(6)
C10 C Uani 0.2109(2) 0.1965(2) 0.49051(11) 1.000 0.0226(7)
C11 C Uani 0.3619(2) 0.2862(2) 0.47849(11) 1.000 0.0215(6)
C12 C Uani 0.3880(2) 0.1988(2) 0.40743(11) 1.000 0.0182(6)
C13 C Uani -0.1290(2) 0.0382(2) 0.34549(11) 1.000 0.0203(6)
C14 C Uani -0.1790(2) 0.1684(2) 0.36470(11) 1.000 0.0180(6)
C15 C Uani -0.1509(2) 0.2534(2) 0.43723(11) 1.000 0.0222(7)
C16 C Uani -0.1879(2) 0.3825(2) 0.45345(12) 1.000 0.0249(7)
C17 C Uani -0.2545(2) 0.4310(2) 0.39785(12) 1.000 0.0239(7)
C18 C Uani -0.2867(2) 0.3479(2) 0.32616(12) 1.000 0.0220(7)
C19 C Uani -0.2501(2) 0.2191(2) 0.31017(11) 1.000 0.0191(6)
C20 C Uani 0.1447(2) 0.3236(2) 0.31515(11) 1.000 0.0183(6)
C21 C Uani 0.2544(2) 0.4201(2) 0.28268(11) 1.000 0.0166(6)
C22 C Uani 0.3976(2) 0.4979(2) 0.32062(11) 1.000 0.0190(6)
C23 C Uani 0.5026(2) 0.5834(2) 0.28836(12) 1.000 0.0224(6)
C24 C Uani 0.4675(3) 0.5963(2) 0.21672(12) 1.000 0.0252(7)
C25 C Uani 0.3254(3) 0.5230(2) 0.17797(11) 1.000 0.0233(7)
C26 C Uani 0.2220(2) 0.4369(2) 0.21026(11) 1.000 0.0202(6)
C27 C Uani -0.0443(2) 0.0575(2) 0.17212(11) 1.000 0.0195(6)
C28 C Uani -0.1487(2) -0.0657(2) 0.11487(11) 1.000 0.0189(6)
C29 C Uani -0.1064(2) -0.1235(2) 0.04919(11) 1.000 0.0212(6)
C30 C Uani -0.2030(3) -0.2398(2) -0.00419(11) 1.000 0.0257(7)
C31 C Uani -0.3462(3) -0.3025(2) 0.00533(12) 1.000 0.0290(7)
C32 C Uani -0.3914(3) -0.2468(2) 0.06936(12) 1.000 0.0276(7)
C33 C Uani -0.2938(2) -0.1315(2) 0.12308(11) 1.000 0.0219(7)
O1 O Uani 0.77684(19) 0.31210(17) -0.01200(8) 1.000 0.0358(6)
C34 C Uani 0.8553(3) 0.4191(3) 0.05315(13) 1.000 0.0365(8)
C35 C Uani 0.7653(3) 0.3870(3) 0.11307(14) 1.000 0.0407(9)
C36 C Uani 0.6709(3) 0.2259(3) 0.08479(12) 1.000 0.0308(8)
C37 C Uani 0.7212(3) 0.1807(3) 0.01260(13) 1.000 0.0407(9)
H1 H Uiso 0.40857 0.20526 0.23130 1.000 0.0370
H1' H Uiso 0.28924 0.13535 0.15706 1.000 0.0370
H1" H Uiso 0.42823 0.07740 0.17026 1.000 0.0370
H2 H Uiso 0.26405 -0.17970 0.15638 1.000 0.0243
H2' H Uiso 0.14880 -0.10187 0.12876 1.000 0.0243
H3 H Uiso -0.02497 -0.25556 0.16416 1.000 0.0245
H3' H Uiso 0.09049 -0.33272 0.19226 1.000 0.0245
H4 H Uiso -0.17061 -0.27446 0.25063 1.000 0.0397
H4' H Uiso -0.10530 -0.25334 0.33580 1.000 0.0397
H4" H Uiso -0.08956 -0.38479 0.27558 1.000 0.0397
H5 H Uiso 0.20121 -0.28973 0.30398 1.000 0.0259
H5' H Uiso 0.13338 -0.22678 0.37205 1.000 0.0259
H7 H Uiso 0.51129 -0.02066 0.41881 1.000 0.0418
H7' H Uiso 0.45237 -0.18736 0.37350 1.000 0.0418
H7" H Uiso 0.38197 -0.13622 0.44314 1.000 0.0418
H8 H Uiso 0.46494 0.05553 0.30163 1.000 0.0245
H8' H Uiso 0.40561 -0.11285 0.25897 1.000 0.0245
H9 H Uiso 0.26167 0.00088 0.48624 1.000 0.0235
H9' H Uiso 0.09819 -0.02399 0.44296 1.000 0.0235
H10 H Uiso 0.20659 0.20706 0.54369 1.000 0.0270
H10' H Uiso 0.13047 0.22643 0.46645 1.000 0.0270
H11 H Uiso 0.36089 0.38469 0.47304 1.000 0.0258
H11' H Uiso 0.43985 0.29690 0.52045 1.000 0.0258
H12 H Uiso 0.38985 0.25418 0.36819 1.000 0.0218
H12' H Uiso 0.48323 0.17848 0.41598 1.000 0.0218
H13 H Uiso -0.21166 -0.04171 0.31284 1.000 0.0244
H13' H Uiso -0.10605 0.00596 0.39127 1.000 0.0244
H15 H Uiso -0.10556 0.22195 0.47617 1.000 0.0267
H16 H Uiso -0.16726 0.43745 0.50292 1.000 0.0298
H17 H Uiso -0.27786 0.51998 0.40870 1.000 0.0287
H18 H Uiso -0.33404 0.37917 0.28776 1.000 0.0264
H19 H Uiso -0.27392 0.16351 0.26073 1.000 0.0229
H20 H Uiso 0.05245 0.34874 0.30510 1.000 0.0220
H20' H Uiso 0.17854 0.35500 0.36919 1.000 0.0220
H22 H Uiso 0.42393 0.49200 0.37012 1.000 0.0228
H23 H Uiso 0.59902 0.63322 0.31566 1.000 0.0269
H24 H Uiso 0.53907 0.65419 0.19444 1.000 0.0302
H25 H Uiso 0.29909 0.53213 0.12905 1.000 0.0280
H26 H Uiso 0.12584 0.38736 0.18255 1.000 0.0242
H27 H Uiso -0.09802 0.13021 0.18082 1.000 0.0234
H27' H Uiso 0.03539 0.10007 0.14604 1.000 0.0234
H29 H Uiso -0.00910 -0.08173 0.04117 1.000 0.0254
H30 H Uiso -0.17058 -0.27675 -0.04762 1.000 0.0309
H31 H Uiso -0.41215 -0.38206 -0.03117 1.000 0.0348
H32 H Uiso -0.48948 -0.28776 0.07645 1.000 0.0331
H33 H Uiso -0.32661 -0.09621 0.16669 1.000 0.0262
H34 H Uiso 0.86471 0.51883 0.04591 1.000 0.0438
H34' H Uiso 0.95527 0.41145 0.06641 1.000 0.0438
H35 H Uiso 0.70217 0.45130 0.11990 1.000 0.0488
H35' H Uiso 0.83035 0.40115 0.16055 1.000 0.0488
H36 H Uiso 0.69010 0.16629 0.11988 1.000 0.0370
H36' H Uiso 0.56447 0.21617 0.07659 1.000 0.0370
H37 H Uiso 0.79919 0.13410 0.02030 1.000 0.0489
H37' H Uiso 0.63753 0.11062 -0.02416 1.000 0.0489

loop_
_atom_type_symbol
_atom_type_description
_atom_type_scat_dispersion_real
_atom_type_scat_dispersion_imag
_atom_type_scat_source
Sc Sc 0.2519 0.3716 'International Tables Vol C Tables 4.2.6.8 and 6.1.1.4'
O O 0.0106 0.0060 'International Tables Vol C Tables 4.2.6.8 and 6.1.1.4'
N N 0.0061 0.0033 'International Tables Vol C Tables 4.2.6.8 and 6.1.1.4'
H H 0.0000 0.0000 'International Tables Vol C Tables 4.2.6.8 and 6.1.1.4'
C C 0.0033 0.0016 'International Tables Vol C Tables 4.2.6.8 and 6.1.1.4'

loop_
_geom_angle_atom_site_label_1
_geom_angle_atom_site_label_2
_geom_angle_atom_site_label_3
_geom_angle
_geom_angle_publ_flag
N1 Sc N2 68.09(6) yes
N1 Sc N3 72.16(6) yes
N1 Sc C13 157.15(6) yes
N1 Sc C20 106.67(7) yes
N1 Sc C27 88.88(7) yes
N2 Sc N3 73.68(6) yes
N2 Sc C13 89.14(7) yes
N2 Sc C20 168.34(7) yes
N2 Sc C27 98.58(6) yes
N3 Sc C13 100.41(6) yes
N3 Sc C20 94.89(6) yes
N3 Sc C27 161.00(7) yes
C13 Sc C20 95.33(7) yes
C13 Sc C27 96.73(7) yes
C20 Sc C27 91.60(7) yes
C34 O1 C37 104.82(17) yes
Sc N1 C1 114.70(12) yes
Sc N1 C8 111.45(12) yes
C1 N1 C2 107.94(15) yes
Sc N1 C2 104.52(12) yes
C2 N1 C8 109.17(15) yes
C1 N1 C8 108.83(16) yes
Sc N2 C4 117.04(14) yes
Sc N2 C5 109.97(11) yes
C3 N2 C4 107.10(15) yes
C3 N2 C5 110.11(16) yes
C4 N2 C5 108.17(16) yes
Sc N2 C3 104.27(11) yes
Sc N3 C6 103.21(11) yes
Sc N3 C12 110.34(11) yes
C6 N3 C9 114.14(15) yes
C6 N3 C12 112.24(16) yes
C9 N3 C12 104.91(14) yes
Sc N3 C9 112.17(12) yes
N1 C2 C3 113.49(16) yes
N2 C3 C2 113.67(16) yes
N2 C5 C6 113.77(16) yes
N3 C6 C7 114.71(16) yes
N3 C6 C8 106.73(15) yes
C5 C6 C7 107.67(16) no
C5 C6 C8 111.73(16) no
C7 C6 C8 108.42(17) no
N3 C6 C5 107.67(16) yes
N1 C8 C6 112.82(16) yes
N3 C9 C10 103.20(15) yes
C9 C10 C11 102.77(16) no
C10 C11 C12 104.96(16) no
N3 C12 C11 106.49(15) yes
Sc C13 C14 115.72(13) yes
C13 C14 C15 122.54(18) no
C13 C14 C19 121.27(18) no
C15 C14 C19 116.09(18) no
C14 C15 C16 121.82(19) no
C15 C16 C17 120.40(19) no
C16 C17 C18 119.11(18) no
C17 C18 C19 120.37(19) no
C14 C19 C18 122.18(19) no
Sc C20 C21 125.21(14) yes
C20 C21 C22 122.72(18) no
C22 C21 C26 115.73(18) no
C20 C21 C26 121.54(18) no
C21 C22 C23 122.34(19) no
C22 C23 C24 120.4(2) no
C23 C24 C25 118.8(2) no
C24 C25 C26 120.43(19) no
C21 C26 C25 122.30(19) no
Sc C27 C28 132.73(14) yes
C27 C28 C29 121.58(18) no
C27 C28 C33 122.20(18) no
C29 C28 C33 116.23(18) no
C28 C29 C30 121.9(2) no
C29 C30 C31 120.7(2) no
C30 C31 C32 118.7(2) no
C31 C32 C33 120.4(2) no
C28 C33 C32 122.1(2) no
N1 C1 H1 109.00 no
N1 C1 H1' 109.00 no
H1 C1 H1' 110.00 no
H1 C1 H1" 109.00 no
H1' C1 H1" 109.00 no
N1 C1 H1" 109.00 no
N1 C2 H2' 109.00 no
C3 C2 H2 109.00 no
N1 C2 H2 109.00 no
H2 C2 H2' 108.00 no
C3 C2 H2' 109.00 no
N2 C3 H3' 109.00 no
C2 C3 H3 109.00 no
C2 C3 H3' 109.00 no
H3 C3 H3' 108.00 no
N2 C3 H3 109.00 no
N2 C4 H4 109.00 no
N2 C4 H4' 109.00 no
H4 C4 H4' 109.00 no
H4 C4 H4" 109.00 no
H4' C4 H4" 109.00 no
N2 C4 H4" 109.00 no
N2 C5 H5' 109.00 no
C6 C5 H5 109.00 no
N2 C5 H5 109.00 no
H5 C5 H5' 108.00 no
C6 C5 H5' 109.00 no
C6 C7 H7' 109.00 no
C6 C7 H7" 109.00 no
C6 C7 H7 109.00 no
H7 C7 H7" 109.00 no
H7' C7 H7" 109.00 no
H7 C7 H7' 109.00 no
N1 C8 H8' 109.00 no
C6 C8 H8 109.00 no
C6 C8 H8' 109.00 no
H8 C8 H8' 108.00 no
N1 C8 H8 109.00 no
N3 C9 H9 111.00 no
N3 C9 H9' 111.00 no
C10 C9 H9' 111.00 no
H9 C9 H9' 109.00 no
C10 C9 H9 111.00 no
C9 C10 H10' 111.00 no
C11 C10 H10 111.00 no
C11 C10 H10' 111.00 no
H10 C10 H10' 109.00 no
C9 C10 H10 111.00 no
C10 C11 H11 111.00 no
C10 C11 H11' 111.00 no
C12 C11 H11' 111.00 no
H11 C11 H11' 109.00 no
C12 C11 H11 111.00 no
N3 C12 H12 110.00 no
C11 C12 H12 110.00 no
C11 C12 H12' 110.00 no
N3 C12 H12' 110.00 no
H12 C12 H12' 109.00 no
Sc C13 H13' 108.00 no
C14 C13 H13 108.00 no
C14 C13 H13' 108.00 no
H13 C13 H13' 107.00 no
Sc C13 H13 108.00 no
C14 C15 H15 119.00 no
C16 C15 H15 119.00 no
C17 C16 H16 120.00 no
C15 C16 H16 120.00 no
C16 C17 H17 120.00 no
C18 C17 H17 120.00 no
C19 C18 H18 120.00 no
C17 C18 H18 120.00 no
C14 C19 H19 119.00 no
C18 C19 H19 119.00 no
Sc C20 H20' 106.00 no
C21 C20 H20 106.00 no
C21 C20 H20' 106.00 no
H20 C20 H20' 106.00 no
Sc C20 H20 106.00 no
C23 C22 H22 119.00 no
C21 C22 H22 119.00 no
C22 C23 H23 120.00 no
C24 C23 H23 120.00 no
C25 C24 H24 121.00 no
C23 C24 H24 121.00 no
C24 C25 H25 120.00 no
C26 C25 H25 120.00 no
C21 C26 H26 119.00 no
C25 C26 H26 119.00 no
Sc C27 H27' 104.00 no
C28 C27 H27 104.00 no
C28 C27 H27' 104.00 no
H27 C27 H27' 105.00 no
Sc C27 H27 104.00 no
C30 C29 H29 119.00 no
C28 C29 H29 119.00 no
C29 C30 H30 120.00 no
C31 C30 H30 120.00 no
C32 C31 H31 121.00 no
C30 C31 H31 121.00 no
C31 C32 H32 120.00 no
C33 C32 H32 120.00 no
C28 C33 H33 119.00 no
C32 C33 H33 119.00 no
O1 C34 C35 105.8(2) yes
C34 C35 C36 104.4(2) no
C35 C36 C37 103.1(2) no
O1 C37 C36 106.0(2) yes
O1 C34 H34 111.00 no
O1 C34 H34' 111.00 no
C35 C34 H34 111.00 no
C35 C34 H34' 111.00 no
H34 C34 H34' 109.00 no
C34 C35 H35 111.00 no
C34 C35 H35' 111.00 no
C36 C35 H35 111.00 no
C36 C35 H35' 111.00 no
H35 C35 H35' 109.00 no
C35 C36 H36 111.00 no
C35 C36 H36' 111.00 no
C37 C36 H36 111.00 no
C37 C36 H36' 111.00 no
H36 C36 H36' 109.00 no
O1 C37 H37 111.00 no
O1 C37 H37' 111.00 no
C36 C37 H37 111.00 no
C36 C37 H37' 111.00 no
H37 C37 H37' 109.00 no

loop_
_geom_bond_atom_site_label_1
_geom_bond_atom_site_label_2
_geom_bond_distance
_geom_bond_publ_flag
Sc N1 2.4292(19) yes
Sc N2 2.4331(17) yes
Sc N3 2.4512(18) yes
Sc C13 2.341(2) yes
Sc C20 2.314(2) yes
Sc C27 2.295(2) yes
O1 C37 1.429(3) yes
O1 C34 1.425(3) yes
N1 C2 1.488(3) yes
N1 C1 1.485(3) yes
N1 C8 1.491(3) yes
N2 C4 1.480(3) yes
N2 C3 1.495(3) yes
N2 C5 1.494(3) yes
N3 C12 1.512(3) yes
N3 C9 1.492(3) yes
N3 C6 1.510(3) yes
C2 C3 1.529(3) no
C5 C6 1.530(3) no
C6 C8 1.523(3) no
C6 C7 1.534(3) no
C9 C10 1.521(3) no
C10 C11 1.535(3) no
C11 C12 1.531(3) no
C13 C14 1.481(3) no
C14 C15 1.409(3) no
C14 C19 1.405(3) no
C15 C16 1.395(3) no
C16 C17 1.386(3) no
C17 C18 1.387(3) no
C18 C19 1.390(3) no
C20 C21 1.474(3) no
C21 C26 1.408(3) no
C21 C22 1.402(3) no
C22 C23 1.391(3) no
C23 C24 1.384(3) no
C24 C25 1.391(4) no
C25 C26 1.385(3) no
C27 C28 1.486(3) no
C28 C33 1.401(3) no
C28 C29 1.409(3) no
C29 C30 1.390(3) no
C30 C31 1.386(4) no
C31 C32 1.391(3) no
C32 C33 1.391(3) no
C1 H1" 0.9800 no
C1 H1' 0.9800 no
C1 H1 0.9800 no
C2 H2' 0.9900 no
C2 H2 0.9900 no
C3 H3 0.9900 no
C3 H3' 0.9900 no
C4 H4 0.9800 no
C4 H4" 0.9800 no
C4 H4' 0.9800 no
C5 H5' 0.9900 no
C5 H5 0.9900 no
C7 H7" 0.9800 no
C7 H7 0.9800 no
C7 H7' 0.9800 no
C8 H8' 0.9900 no
C8 H8 0.9900 no
C9 H9 0.9900 no
C9 H9' 0.9900 no
C10 H10' 0.9900 no
C10 H10 0.9900 no
C11 H11 0.9900 no
C11 H11' 0.9900 no
C12 H12 0.9900 no
C12 H12' 0.9900 no
C13 H13' 0.9900 no
C13 H13 0.9900 no
C15 H15 0.9500 no
C16 H16 0.9500 no
C17 H17 0.9500 no
C18 H18 0.9500 no
C19 H19 0.9500 no
C20 H20 0.9900 no
C20 H20' 0.9900 no
C22 H22 0.9500 no
C23 H23 0.9500 no
C24 H24 0.9500 no
C25 H25 0.9500 no
C26 H26 0.9500 no
C27 H27' 0.9900 no
C27 H27 0.9900 no
C29 H29 0.9500 no
C30 H30 0.9500 no
C31 H31 0.9500 no
C32 H32 0.9500 no
C33 H33 0.9500 no
C34 C35 1.519(4) no
C35 C36 1.538(4) no
C36 C37 1.519(4) no
C34 H34 0.9900 no
C34 H34' 0.9900 no
C35 H35 0.9900 no
C35 H35' 0.9900 no
C36 H36 0.9900 no
C36 H36' 0.9900 no
C37 H37 0.9900 no
C37 H37' 0.9900 no

loop_
_geom_contact_atom_site_label_1
_geom_contact_atom_site_label_2
_geom_contact_distance
_geom_contact_site_symmetry_2
_geom_contact_publ_flag
Sc H10' 3.3400 . no
O1 C2 3.285(3) 2_655 no
O1 H2 2.7100 2_655 no
O1 H32 2.8100 2_555 no
N1 N2 2.722(2) . no
N1 N3 2.874(2) . no
N1 C12 3.396(3) . no
N1 C27 3.309(3) . no
N1 C5 3.014(3) . no
N1 C6 2.511(3) . no
N1 C3 2.523(3) . no
N2 N1 2.722(2) . no
N2 N3 2.929(2) . no
N2 C13 3.351(3) . no
N2 C8 3.022(3) . no
N2 C2 2.532(3) . no
N2 C6 2.533(3) . no
N3 N1 2.874(2) . no
N3 N2 2.929(2) . no
N3 C5 2.455(3) . no
N3 C8 2.434(3) . no
C1 C21 3.577(3) . no
C2 C29 3.488(3) . no
C2 C28 3.584(3) . no
C2 O1 3.285(3) 2_655 no
C3 C28 3.437(3) . no
C3 C29 3.598(3) . no
C12 C22 3.586(3) . no
C12 C17 3.591(3) 1_655 no
C13 C20 3.441(3) . no
C13 C27 3.465(3) . no
C13 C4 3.275(3) . no
C13 N2 3.351(3) . no
C13 C9 3.560(3) . no
C17 C12 3.591(3) 1_455 no
C18 C23 3.574(3) 1_455 no
C20 C27 3.304(3) . no
C20 C14 3.371(3) . no
C20 C13 3.441(3) . no
C20 C12 3.374(3) . no
C21 C1 3.577(3) . no
C22 C12 3.586(3) . no
C23 C18 3.574(3) 1_655 no
C27 N1 3.309(3) . no
C27 C13 3.465(3) . no
C27 C2 3.294(3) . no
C27 C3 3.454(3) . no
C27 C20 3.304(3) . no
C28 C3 3.437(3) . no
C28 C2 3.584(3) . no
C29 C2 3.488(3) . no
C29 C3 3.598(3) . no
C1 H27' 3.0700 . no
C4 H23 3.0100 1_445 no
C4 H13 2.9000 . no
C5 H9' 2.8200 . no
C7 H9 2.6400 . no
C7 H11' 3.0400 2_656 no
C7 H12' 2.6400 . no
C8 H12' 2.7800 . no
C8 H12 2.8900 . no
C9 H15 3.0600 2_556 no
C9 H7" 2.7700 . no
C9 H5' 2.6400 . no
C9 H13' 2.9500 . no
C10 H17 2.9100 2_566 no
C10 H20' 3.0100 . no
C11 H20' 2.8500 . no
C11 H17 2.9100 2_566 no
C12 H22 3.0100 . no
C12 H7 2.7500 . no
C12 H8 2.5200 . no
C12 H20' 2.9500 . no
C13 H10' 3.0500 . no
C13 H4' 2.9000 . no
C13 H9' 2.9500 . no
C14 H20 2.9000 . no
C15 H10' 2.7900 . no
C15 H9 3.0900 2_556 no
C17 H12' 3.0900 1_455 no
C18 H8 3.0800 1_455 no
C18 H1 3.0400 1_455 no
C19 H20 2.8500 . no
C19 H27 3.0800 . no
C19 H8 2.7200 1_455 no
C20 H12 2.7600 . no
C21 H5 2.9900 1_565 no
C21 H1 2.9700 . no
C21 H12 2.9300 . no
C22 H1 3.0700 . no
C22 H7' 2.9300 1_565 no
C22 H12 2.6800 . no
C23 H7' 2.7000 1_565 no
C23 H18 2.8600 1_655 no
C24 H8' 3.0500 1_565 no
C24 H32 3.0800 1_665 no
C25 H30 2.9900 2_555 no
C25 H3' 2.9900 1_565 no
C26 H5 2.9900 1_565 no
C26 H3' 2.9300 1_565 no
C26 H30 3.0700 2_555 no
C27 H3 3.1000 . no
C27 H2' 2.8300 . no
C28 H2' 2.9600 . no
C28 H3 2.7100 . no
C28 H36 3.0800 1_455 no
C28 H37 2.9700 1_455 no
C29 H2' 2.6500 . no
C29 H3 2.8500 . no
C29 H37 3.0200 1_455 no
C29 H29 2.9300 2_555 no
C30 H34 2.9000 1_445 no
C31 H36' 2.8600 2_555 no
C32 H24 2.7800 1_445 no
C33 H24 2.9000 1_445 no
C33 H36 2.9700 1_455 no
H1 C18 3.0400 1_655 no
H1 C21 2.9700 . no
H1 H18 2.5500 1_655 no
H1 C22 3.0700 . no
H1 H8 2.2700 . no
H1 H12 2.5600 . no
H1' H2' 2.2600 . no
H1' H27' 2.3400 . no
H1" H2 2.5100 . no
H1" H8 2.5000 . no
H2 H8' 2.1000 . no
H2 O1 2.7100 2_655 no
H2 H1" 2.5100 . no
H2' C28 2.9600 . no
H2' H27' 2.5000 . no
H2' C29 2.6500 . no
H2' H1' 2.2600 . no
H2' C27 2.8300 . no
H2' H29 2.1800 . no
H3 C29 2.8500 . no
H3 C27 3.1000 . no
H3 C28 2.7100 . no
H3 H4 2.2600 . no
H3' C25 2.9900 1_545 no
H3' C26 2.9300 1_545 no
H3' H5 2.1500 . no
H3' H4" 2.4700 . no
H4 H3 2.2600 . no
H4 H13 2.5100 . no
H4' C13 2.9000 . no
H4' H5' 2.2400 . no
H4' H13' 2.5600 . no
H4' H10 2.5700 2_556 no
H4" H35' 2.5800 1_445 no
H4" H3' 2.4700 . no
H4" H5' 2.5400 . no
H5 C21 2.9900 1_545 no
H5 C26 2.9900 1_545 no
H5 H3' 2.1500 . no
H5 H7' 2.4400 . no
H5 H8' 2.5600 . no
H5' H7" 2.4300 . no
H5' H9' 2.3100 . no
H5' H4' 2.2400 . no
H5' H4" 2.5400 . no
H5' C9 2.6400 . no
H7 H8 2.4800 . no
H7 C12 2.7500 . no
H7 H12' 2.0500 . no
H7 H9 2.5900 2_656 no
H7' C22 2.9300 1_545 no
H7' H8' 2.4300 . no
H7' C23 2.7000 1_545 no
H7' H5 2.4400 . no
H7" C9 2.7700 . no
H7" H5' 2.4300 . no
H7" H9 2.1100 . no
H8 C12 2.5200 . no
H8 H1" 2.5000 . no
H8 H7 2.4800 . no
H8 H12 2.4400 . no
H8 H12' 2.2200 . no
H8 H1 2.2700 . no
H8 C18 3.0800 1_655 no
H8 C19 2.7200 1_655 no
H8' C24 3.0500 1_545 no
H8' H7' 2.4300 . no
H8' H2 2.1000 . no
H8' H5 2.5600 . no
H9 C7 2.6400 . no
H9 H7" 2.1100 . no
H9 C15 3.0900 2_556 no
H9 H7 2.5900 2_656 no
H9 H15 2.5400 2_556 no
H9' H13' 2.2000 . no
H9' C13 2.9500 . no
H9' H5' 2.3100 . no
H9' C5 2.8200 . no
H10 H4' 2.5700 2_556 no
H10 H17 2.5200 2_566 no
H10' Sc 3.3400 . no
H10' C13 3.0500 . no
H10' H20' 2.4200 . no
H10' C15 2.7900 . no
H10' H15 2.2800 . no
H11 H20' 2.3800 . no
H11 H22 2.4200 . no
H11 H17 2.5400 2_566 no
H11' C7 3.0400 2_656 no
H11' H22 2.5500 2_666 no
H12 C21 2.9300 . no
H12 C22 2.6800 . no
H12 H8 2.4400 . no
H12 H20' 2.4900 . no
H12 H1 2.5600 . no
H12 C8 2.8900 . no
H12 C20 2.7600 . no
H12 H22 2.2500 . no
H12' C17 3.0900 1_655 no
H12' H8 2.2200 . no
H12' C8 2.7800 . no
H12' H7 2.0500 . no
H12' C7 2.6400 . no
H13 C4 2.9000 . no
H13 H19 2.5700 . no
H13 H4 2.5100 . no
H13' H15 2.4000 . no
H13' C9 2.9500 . no
H13' H9' 2.2000 . no
H13' H4' 2.5600 . no
H15 H10' 2.2800 . no
H15 H13' 2.4000 . no
H15 C9 3.0600 2_556 no
H15 H9 2.5400 2_556 no
H17 H10 2.5200 2_566 no
H17 H11 2.5400 2_566 no
H17 C10 2.9100 2_566 no
H17 C11 2.9100 2_566 no
H17 H23 2.5800 1_455 no
H18 C23 2.8600 1_455 no
H18 H1 2.5500 1_455 no
H19 H27 2.4300 . no
H19 H13 2.5700 . no
H20 H26 2.5400 . no
H20 C19 2.8500 . no
H20 C14 2.9000 . no
H20' C10 3.0100 . no
H20' C11 2.8500 . no
H20' C12 2.9500 . no
H20' H22 2.3600 . no
H20' H10' 2.4200 . no
H20' H11 2.3800 . no
H20' H12 2.4900 . no
H22 C12 3.0100 . no
H22 H11 2.4200 . no
H22 H12 2.2500 . no
H22 H11' 2.5500 2_666 no
H22 H20' 2.3600 . no
H23 C4 3.0100 1_665 no
H23 H17 2.5800 1_655 no
H24 C33 2.9000 1_665 no
H24 C32 2.7800 1_665 no
H24 H32 2.3900 1_665 no
H24 H33 2.6000 1_665 no
H25 H30 2.5500 2_555 no
H26 H20 2.5400 . no
H27 H33 2.5900 . no
H27 C19 3.0800 . no
H27 H19 2.4300 . no
H27 H36 2.3600 1_455 no
H27' C1 3.0700 . no
H27' H1' 2.3400 . no
H27' H29 2.3000 . no
H27' H2' 2.5000 . no
H29 C29 2.9300 2_555 no
H29 H27' 2.3000 . no
H29 H2' 2.1800 . no
H29 H29 2.4100 2_555 no
H29 H37 2.5600 2_655 no
H30 C25 2.9900 2_555 no
H30 C26 3.0700 2_555 no
H30 H25 2.5500 2_555 no
H32 H24 2.3900 1_445 no
H32 C24 3.0800 1_445 no
H32 O1 2.8100 2_555 no
H33 H24 2.6000 1_445 no
H33 H27 2.5900 . no
H34 C30 2.9000 1_665 no
H35' H4" 2.5800 1_665 no
H36 C28 3.0800 1_655 no
H36 C33 2.9700 1_655 no
H36 H27 2.3600 1_655 no
H36' C31 2.8600 2_555 no
H37 C28 2.9700 1_655 no
H37 C29 3.0200 1_655 no
H37 H29 2.5600 2_655 no

loop_
_geom_torsion_atom_site_label_1
_geom_torsion_atom_site_label_2
_geom_torsion_atom_site_label_3
_geom_torsion_atom_site_label_4
_geom_torsion
_geom_torsion_publ_flag
N2 Sc N1 C1 165.99(15) no
N2 Sc N1 C2 48.00(11) no
N2 Sc N1 C8 -69.79(12) no
N3 Sc N1 C1 -114.89(14) no
N3 Sc N1 C2 127.12(12) no
N3 Sc N1 C8 9.34(11) no
C13 Sc N1 C1 171.07(16) no
C13 Sc N1 C2 53.1(2) no
C13 Sc N1 C8 -64.7(2) no
C20 Sc N1 C1 -25.06(15) no
C20 Sc N1 C2 -143.05(12) no
C20 Sc N1 C8 99.16(13) no
C27 Sc N1 C1 66.27(14) no
C27 Sc N1 C2 -51.71(12) no
C27 Sc N1 C8 -169.50(13) no
N1 Sc N2 C3 -47.58(12) no
N1 Sc N2 C4 -165.64(15) no
N1 Sc N2 C5 70.45(13) no
N3 Sc N2 C3 -124.49(13) no
N3 Sc N2 C4 117.44(14) no
N3 Sc N2 C5 -6.47(12) no
C13 Sc N2 C3 134.40(13) no
C13 Sc N2 C4 16.33(14) no
C13 Sc N2 C5 -107.58(13) no
C27 Sc N2 C3 37.72(13) no
C27 Sc N2 C4 -80.35(14) no
C27 Sc N2 C5 155.74(13) no
N1 Sc N3 C6 -37.22(11) no
N1 Sc N3 C9 -160.53(13) no
N1 Sc N3 C12 82.89(12) no
N2 Sc N3 C6 34.47(11) no
N2 Sc N3 C9 -88.84(12) no
N2 Sc N3 C12 154.58(13) no
C13 Sc N3 C6 120.47(12) no
C13 Sc N3 C9 -2.84(13) no
C13 Sc N3 C12 -119.42(12) no
C20 Sc N3 C6 -143.18(12) no
C20 Sc N3 C9 93.51(12) no
C20 Sc N3 C12 -23.07(13) no
N1 Sc C13 C14 178.77(14) no
N2 Sc C13 C14 -176.52(15) no
N3 Sc C13 C14 110.25(14) no
C20 Sc C13 C14 14.27(15) no
C27 Sc C13 C14 -77.98(15) no
N1 Sc C20 C21 18.43(18) no
N3 Sc C20 C21 91.24(17) no
C13 Sc C20 C21 -167.80(17) no
C27 Sc C20 C21 -70.88(17) no
N1 Sc C27 C28 85.61(19) no
N2 Sc C27 C28 18.0(2) no
C13 Sc C27 C28 -72.18(19) no
C20 Sc C27 C28 -167.74(19) no
C37 O1 C34 C35 -38.3(3) no
C34 O1 C37 C36 39.9(3) no
Sc N1 C2 C3 -42.37(17) no
Sc N1 C8 C6 21.05(18) no
C1 N1 C2 C3 -164.89(16) no
C8 N1 C2 C3 77.0(2) no
C2 N1 C8 C6 -93.90(19) no
C1 N1 C8 C6 148.52(16) no
C5 N2 C3 C2 -76.2(2) no
Sc N2 C5 C6 -23.71(19) no
C3 N2 C5 C6 90.65(19) no
C4 N2 C5 C6 -152.63(17) no
Sc N2 C3 C2 41.70(18) no
C4 N2 C3 C2 166.39(17) no
Sc N3 C6 C7 -178.58(14) no
Sc N3 C6 C5 -58.76(15) no
C9 N3 C6 C7 -56.6(2) no
C9 N3 C6 C8 -176.67(16) no
C12 N3 C6 C5 -177.56(15) no
C12 N3 C6 C7 62.6(2) no
C12 N3 C6 C8 -57.5(2) no
Sc N3 C6 C8 61.33(15) no
C9 N3 C6 C5 63.2(2) no
C12 N3 C9 C10 38.67(19) no
Sc N3 C12 C11 100.53(14) no
C6 N3 C12 C11 -144.96(16) no
C9 N3 C12 C11 -20.48(19) no
C6 N3 C9 C10 161.94(16) no
Sc N3 C9 C10 -81.13(15) no
N1 C2 C3 N2 0.4(2) no
N2 C5 C6 N3 58.2(2) no
N2 C5 C6 C8 -58.7(2) no
N2 C5 C6 C7 -177.64(17) no
C5 C6 C8 N1 60.2(2) no
N3 C6 C8 N1 -57.3(2) no
C7 C6 C8 N1 178.69(15) no
N3 C9 C10 C11 -41.68(18) no
C9 C10 C11 C12 28.64(19) no
C10 C11 C12 N3 -5.4(2) no
Sc C13 C14 C15 -103.57(19) no
Sc C13 C14 C19 72.6(2) no
C19 C14 C15 C16 -1.7(3) no
C13 C14 C19 C18 -174.44(19) no
C13 C14 C15 C16 174.58(19) no
C15 C14 C19 C18 1.9(3) no
C14 C15 C16 C17 0.1(3) no
C15 C16 C17 C18 1.4(3) no
C16 C17 C18 C19 -1.2(3) no
C17 C18 C19 C14 -0.5(3) no
Sc C20 C21 C26 75.2(2) no
Sc C20 C21 C22 -103.3(2) no
C20 C21 C26 C25 -177.6(2) no
C20 C21 C22 C23 176.94(19) no
C26 C21 C22 C23 -1.6(3) no
C22 C21 C26 C25 0.9(3) no
C21 C22 C23 C24 1.0(3) no
C22 C23 C24 C25 0.4(3) no
C23 C24 C25 C26 -1.0(3) no
C24 C25 C26 C21 0.4(3) no
Sc C27 C28 C29 -107.8(2) no
Sc C27 C28 C33 71.8(3) no
C27 C28 C29 C30 179.25(19) no
C29 C28 C33 C32 -0.4(3) no
C33 C28 C29 C30 -0.4(3) no
C27 C28 C33 C32 179.95(19) no
C28 C29 C30 C31 0.6(3) no
C29 C30 C31 C32 0.0(3) no
C30 C31 C32 C33 -0.8(3) no
C31 C32 C33 C28 1.0(3) no
O1 C34 C35 C36 21.6(3) no
C34 C35 C36 C37 2.1(3) no
C35 C36 C37 O1 -25.1(3) no
